data_2234902
loop_
_publ_author_name
'Jin, Yu'

_publ_section_title
;
 2-Hydroxypyridinium <i>p</i>-toluenesulfonate
;
_journal_coeditor_code BH2431
_journal_issue 6
_journal_name_full 'Acta Crystallographica Section E'
_journal_page_first o1669
_journal_paper_doi 10.1107/S1600536812019873
_journal_volume 68
_journal_year 2012
_chemical_formula_iupac 'C5 H6 N O +, C7 H7 O3 S -'
_chemical_formula_moiety 'C5 H6 N O +, C7 H7 O3 S -'
_chemical_formula_sum 'C12 H13 N O4 S'
_chemical_formula_weight 267.29
_chemical_name_systematic
;
2-Hydroxypyridinium <i>p</i>-toluenesulfonate
;
_space_group_IT_number 61
_symmetry_cell_setting orthorhombic
_symmetry_space_group_name_Hall '-P 2ac 2ab'
_symmetry_space_group_name_H-M 'P b c a'
_atom_sites_solution_hydrogens geom
_atom_sites_solution_primary direct
_atom_sites_solution_secondary difmap
_audit_creation_method SHELXL97
_cell_angle_alpha 90.00
_cell_angle_beta 90.00
_cell_angle_gamma 90.00
_cell_formula_units_Z 8
_cell_length_a 10.293(2)
_cell_length_b 14.484(3)
_cell_length_c 15.708(3)
_cell_measurement_reflns_used 3450
_cell_measurement_temperature 293(2)
_cell_measurement_theta_max 55.28
_cell_measurement_theta_min 6.21
_cell_volume 2341.8(8)
_computing_cell_refinement 'CrystalClear (Rigaku, 2005)'
_computing_data_collection 'CrystalClear (Rigaku, 2005)'
_computing_data_reduction 'CrystalClear (Rigaku, 2005)'
_computing_molecular_graphics 'SHELXTL (Sheldrick, 2008)'
_computing_publication_material 'SHELXL97 (Sheldrick, 2008)'
_computing_structure_refinement 'SHELXL97 (Sheldrick, 2008)'
_computing_structure_solution 'SHELXS97 (Sheldrick, 2008)'
_diffrn_ambient_temperature 293(2)
_diffrn_measured_fraction_theta_full 0.999
_diffrn_measured_fraction_theta_max 0.999
_diffrn_measurement_device_type 'Rigaku Mercury CCD'
_diffrn_measurement_method \w
_diffrn_radiation_monochromator graphite
_diffrn_radiation_source 'fine-focus sealed tube'
_diffrn_radiation_type MoK\a
_diffrn_radiation_wavelength 0.71073
_diffrn_reflns_av_R_equivalents 0.0750
_diffrn_reflns_av_sigmaI/netI 0.0537
_diffrn_reflns_limit_h_max 13
_diffrn_reflns_limit_h_min -13
_diffrn_reflns_limit_k_max 18
_diffrn_reflns_limit_k_min -18
_diffrn_reflns_limit_l_max 20
_diffrn_reflns_limit_l_min -20
_diffrn_reflns_number 23178
_diffrn_reflns_theta_full 27.48
_diffrn_reflns_theta_max 27.48
_diffrn_reflns_theta_min 3.10
_exptl_absorpt_coefficient_mu 0.283
_exptl_absorpt_correction_T_max 1.0000
_exptl_absorpt_correction_T_min 0.4887
_exptl_absorpt_correction_type multi-scan
_exptl_absorpt_process_details '(CrystalClear; Rigaku, 2005)'
_exptl_crystal_colour colourless
_exptl_crystal_density_diffrn 1.516
_exptl_crystal_density_method 'not measured'
_exptl_crystal_description block
_exptl_crystal_F_000 1120
_exptl_crystal_size_max 0.3
_exptl_crystal_size_mid 0.3
_exptl_crystal_size_min 0.2
_refine_diff_density_max 0.258
_refine_diff_density_min -0.405
_refine_ls_extinction_coef 0.0347(16)
_refine_ls_extinction_expression Fc^*^=kFc[1+0.001xFc^2^\l^3^/sin(2\q)]^-1/4^
_refine_ls_extinction_method 'SHELXL97 (Sheldrick, 2008)'
_refine_ls_goodness_of_fit_ref 1.085
_refine_ls_hydrogen_treatment mixed
_refine_ls_matrix_type full
_refine_ls_number_constraints 0
_refine_ls_number_parameters 169
_refine_ls_number_reflns 2688
_refine_ls_number_restraints 0
_refine_ls_restrained_S_all 1.085
_refine_ls_R_factor_all 0.0557
_refine_ls_R_factor_gt 0.0455
_refine_ls_shift/su_max 0.000
_refine_ls_shift/su_mean 0.000
_refine_ls_structure_factor_coef Fsqd
_refine_ls_weighting_details 'calc w=1/[\s^2^(Fo^2^)+(0.0362P)^2^+1.2062P] where P=(Fo^2^+2Fc^2^)/3'
_refine_ls_weighting_scheme calc
_refine_ls_wR_factor_gt 0.1054
_refine_ls_wR_factor_ref 0.1110
_reflns_number_gt 2239
_reflns_number_total 2688
_reflns_threshold_expression I>2\s(I)
_cod_data_source_file bh2431.cif
_cod_data_source_block I
_cod_database_code 2234902
_cod_database_fobs_code 2234902

loop_
_symmetry_equiv_pos_as_xyz
'x, y, z'
'-x+1/2, -y, z+1/2'
'-x, y+1/2, -z+1/2'
'x+1/2, -y+1/2, -z'
'-x, -y, -z'
'x-1/2, y, -z-1/2'
'x, -y-1/2, z-1/2'
'-x-1/2, y-1/2, z'

loop_
_atom_site_type_symbol
_atom_site_label
_atom_site_fract_x
_atom_site_fract_y
_atom_site_fract_z
_atom_site_U_iso_or_equiv
_atom_site_adp_type
_atom_site_calc_flag
_atom_site_refinement_flags
_atom_site_occupancy
_atom_site_symmetry_multiplicity
C C1 0.5889(2) 0.09901(16) 0.81599(13) 0.0461(6) Uani d . 1 1
H H1A 0.6382 0.0453 0.8315 0.069 Uiso calc R 1 1
H H1B 0.4989 0.0890 0.8291 0.069 Uiso calc R 1 1
H H1C 0.6203 0.1514 0.8473 0.069 Uiso calc R 1 1
C C2 0.6034(2) 0.11654(13) 0.72297(12) 0.0322(4) Uani d . 1 1
C C3 0.5108(2) 0.08731(14) 0.66618(13) 0.0356(5) Uani d . 1 1
H H3 0.4365 0.0580 0.6862 0.043 Uiso calc R 1 1
C C4 0.52611(19) 0.10060(14) 0.58087(12) 0.0335(5) Uani d . 1 1
H H4 0.4625 0.0804 0.5431 0.040 Uiso calc R 1 1
C C5 0.63523(18) 0.14370(13) 0.55080(12) 0.0277(4) Uani d . 1 1
C C6 0.72725(19) 0.17508(14) 0.60638(12) 0.0318(4) Uani d . 1 1
H H6 0.8007 0.2055 0.5863 0.038 Uiso calc R 1 1
C C7 0.7102(2) 0.16122(13) 0.69220(13) 0.0342(5) Uani d . 1 1
H H7 0.7728 0.1827 0.7301 0.041 Uiso calc R 1 1
C C8 0.53344(18) 0.14460(13) 0.19333(12) 0.0309(4) Uani d . 1 1
C C9 0.65239(19) 0.10354(14) 0.20266(13) 0.0352(5) Uani d . 1 1
H H9 0.6890 0.0961 0.2564 0.042 Uiso calc R 1 1
C C10 0.7158(2) 0.07393(14) 0.13220(14) 0.0401(5) Uani d . 1 1
H H10 0.7970 0.0464 0.1378 0.048 Uiso calc R 1 1
C C11 0.6624(2) 0.08387(17) 0.05305(14) 0.0446(5) Uani d . 1 1
H H11 0.7052 0.0622 0.0049 0.054 Uiso calc R 1 1
C C12 0.5470(2) 0.12556(16) 0.04656(14) 0.0424(5) Uani d . 1 1
H H12 0.5097 0.1342 -0.0068 0.051 Uiso calc R 1 1
N N1 0.48537(16) 0.15481(12) 0.11587(10) 0.0344(4) Uani d . 1 1
H H1D 0.4112 0.1814 0.1101 0.041 Uiso calc R 1 1
O O1 0.45846(14) 0.17554(12) 0.25338(10) 0.0446(4) Uani d . 1 1
H H1 0.498(3) 0.167(2) 0.303(2) 0.095(12) Uiso d . 1 1
O O2 0.53381(14) 0.17679(12) 0.40618(9) 0.0477(4) Uani d . 1 1
O O3 0.70545(15) 0.06576(10) 0.41196(9) 0.0426(4) Uani d . 1 1
O O4 0.75191(14) 0.22574(10) 0.42828(8) 0.0397(4) Uani d . 1 1
S S1 0.65917(5) 0.15323(3) 0.44102(3) 0.03132(18) Uani d . 1 1

loop_
_atom_site_aniso_label
_atom_site_aniso_U_11
_atom_site_aniso_U_22
_atom_site_aniso_U_33
_atom_site_aniso_U_12
_atom_site_aniso_U_13
_atom_site_aniso_U_23
C1 0.0660(16) 0.0449(13) 0.0273(11) -0.0031(11) 0.0006(10) -0.0002(9)
C2 0.0433(11) 0.0285(10) 0.0247(9) 0.0050(8) -0.0003(8) -0.0014(7)
C3 0.0343(11) 0.0397(11) 0.0326(10) -0.0038(9) 0.0056(9) -0.0006(9)
C4 0.0306(10) 0.0415(11) 0.0286(10) -0.0020(8) -0.0021(8) -0.0025(9)
C5 0.0277(9) 0.0317(10) 0.0238(9) 0.0053(7) 0.0003(7) -0.0008(7)
C6 0.0293(10) 0.0340(10) 0.0322(10) -0.0016(8) 0.0004(8) 0.0006(8)
C7 0.0358(11) 0.0358(10) 0.0310(10) -0.0011(8) -0.0075(8) -0.0037(8)
C8 0.0290(10) 0.0348(10) 0.0290(10) -0.0036(8) 0.0013(8) 0.0003(8)
C9 0.0335(11) 0.0398(11) 0.0321(10) 0.0004(8) -0.0045(8) 0.0026(9)
C10 0.0370(11) 0.0381(11) 0.0451(12) 0.0086(9) 0.0020(9) 0.0002(10)
C11 0.0507(13) 0.0492(13) 0.0338(11) 0.0092(11) 0.0069(10) -0.0043(10)
C12 0.0469(13) 0.0534(13) 0.0269(10) 0.0036(10) -0.0019(9) -0.0005(10)
N1 0.0289(8) 0.0432(10) 0.0309(9) 0.0013(7) -0.0033(7) 0.0022(7)
O1 0.0335(8) 0.0702(11) 0.0302(8) 0.0100(7) 0.0000(6) -0.0018(8)
O2 0.0349(8) 0.0804(12) 0.0276(7) 0.0126(8) -0.0024(6) 0.0046(8)
O3 0.0529(9) 0.0417(9) 0.0331(8) 0.0064(7) 0.0033(7) -0.0075(6)
O4 0.0386(8) 0.0428(8) 0.0377(8) 0.0030(6) 0.0099(6) 0.0051(7)
S1 0.0296(3) 0.0402(3) 0.0241(3) 0.0057(2) 0.00163(18) 0.0007(2)

loop_
_atom_type_symbol
_atom_type_description
_atom_type_scat_dispersion_real
_atom_type_scat_dispersion_imag
_atom_type_scat_source
C C 0.0033 0.0016 'International Tables Vol C Tables 4.2.6.8 and 6.1.1.4'
H H 0.0000 0.0000 'International Tables Vol C Tables 4.2.6.8 and 6.1.1.4'
N N 0.0061 0.0033 'International Tables Vol C Tables 4.2.6.8 and 6.1.1.4'
O O 0.0106 0.0060 'International Tables Vol C Tables 4.2.6.8 and 6.1.1.4'
S S 0.1246 0.1234 'International Tables Vol C Tables 4.2.6.8 and 6.1.1.4'

loop_
_geom_angle_atom_site_label_1
_geom_angle_atom_site_label_2
_geom_angle_atom_site_label_3
_geom_angle
C2 C1 H1A 109.5
C2 C1 H1B 109.5
H1A C1 H1B 109.5
C2 C1 H1C 109.5
H1A C1 H1C 109.5
H1B C1 H1C 109.5
C7 C2 C3 118.42(18)
C7 C2 C1 120.61(19)
C3 C2 C1 120.97(19)
C4 C3 C2 120.99(19)
C4 C3 H3 119.5
C2 C3 H3 119.5
C3 C4 C5 119.90(18)
C3 C4 H4 120.0
C5 C4 H4 120.0
C6 C5 C4 120.00(18)
C6 C5 S1 120.44(15)
C4 C5 S1 119.49(15)
C5 C6 C7 119.34(19)
C5 C6 H6 120.3
C7 C6 H6 120.3
C2 C7 C6 121.31(18)
C2 C7 H7 119.3
C6 C7 H7 119.3
O1 C8 N1 114.05(18)
O1 C8 C9 127.14(19)
N1 C8 C9 118.81(18)
C10 C9 C8 118.75(19)
C10 C9 H9 120.6
C8 C9 H9 120.6
C9 C10 C11 121.1(2)
C9 C10 H10 119.5
C11 C10 H10 119.5
C12 C11 C10 118.3(2)
C12 C11 H11 120.8
C10 C11 H11 120.8
N1 C12 C11 120.4(2)
N1 C12 H12 119.8
C11 C12 H12 119.8
C8 N1 C12 122.64(18)
C8 N1 H1D 118.7
C12 N1 H1D 118.7
C8 O1 H1 109(2)
O3 S1 O4 112.53(9)
O3 S1 O2 112.76(10)
O4 S1 O2 111.68(10)
O3 S1 C5 107.00(9)
O4 S1 C5 106.83(9)
O2 S1 C5 105.48(9)

loop_
_geom_bond_atom_site_label_1
_geom_bond_atom_site_label_2
_geom_bond_distance
C1 C2 1.491(3)
C1 H1A 0.9600
C1 H1B 0.9600
C1 H1C 0.9600
C2 C7 1.364(3)
C2 C3 1.373(3)
C3 C4 1.363(3)
C3 H3 0.9300
C4 C5 1.369(3)
C4 H4 0.9300
C5 C6 1.366(3)
C5 S1 1.7474(19)
C6 C7 1.374(3)
C6 H6 0.9300
C7 H7 0.9300
C8 O1 1.299(2)
C8 N1 1.322(2)
C8 C9 1.369(3)
C9 C10 1.355(3)
C9 H9 0.9300
C10 C11 1.367(3)
C10 H10 0.9300
C11 C12 1.336(3)
C11 H11 0.9300
C12 N1 1.330(3)
C12 H12 0.9300
N1 H1D 0.8600
O1 H1 0.89(4)
O2 S1 1.4425(15)
O3 S1 1.4284(15)
O4 S1 1.4333(16)

loop_
_geom_hbond_atom_site_label_D
_geom_hbond_atom_site_label_H
_geom_hbond_atom_site_label_A
_geom_hbond_site_symmetry_A
_geom_hbond_distance_DH
_geom_hbond_distance_HA
_geom_hbond_distance_DA
_geom_hbond_angle_DHA
_geom_hbond_publ_flag
O1 H1 O2 . 0.89(4) 1.66(4) 2.523(2) 160(3) yes
N1 H1D O4 6_556 0.86 1.86 2.704(2) 166.1 yes
O1 H1 S1 . 0.89(4) 2.73(4) 3.6139(18) 169(3) no
N1 H1D S1 6_556 0.86 2.75 3.4747(18) 143.4 no

loop_
_cod_related_entry_id
_cod_related_entry_database
_cod_related_entry_code
1 ChemSpider 17344764
